data_7227046
loop_
_publ_author_name
'Sutton, Ashley L.'
'Abrahams, Brendan F.'
'D'Alessandro, Deanna M.'
'Hudson, Timothy A.'
'Robson, Richard'
'Usov, Pavel M.'

_publ_section_title
;
 Structural and optical investigations of charge transfer complexes
 involving the radical anions of TCNQ and F4TCNQ
;
_journal_issue 46
_journal_name_full CrystEngComm
_journal_page_first 8906
_journal_paper_doi 10.1039/C6CE02015A
_journal_volume 18
_journal_year 2016
_chemical_formula_sum 'C25 H21 F4 N6 O2'
_chemical_formula_weight 513.48
_space_group_crystal_system monoclinic
_space_group_IT_number 14
_space_group_name_Hall '-P 2yn'
_space_group_name_H-M_alt 'P 1 21/n 1'
_symmetry_space_group_name_Hall '-P 2yn'
_symmetry_space_group_name_H-M 'P 1 21/n 1'
_atom_sites_solution_hydrogens geom
_audit_creation_method SHELXL-2014/7
_audit_update_record
;
2016-10-24 deposited with the CCDC.
2016-10-31 downloaded from the CCDC.
;
_cell_angle_alpha 90
_cell_angle_beta 100.474(2)
_cell_angle_gamma 90
_cell_formula_units_Z 4
_cell_length_a 7.1083(2)
_cell_length_b 25.3703(5)
_cell_length_c 12.9159(3)
_cell_measurement_reflns_used 4130
_cell_measurement_temperature 130(2)
_cell_measurement_theta_max 73.6852
_cell_measurement_theta_min 3.4770
_cell_volume 2290.44(10)
_computing_cell_refinement
;
CrysAlisPro, Agilent Technologies,
Version 1.171.36.20 (release 27-06-2012 CrysAlis171 .NET)
(compiled Jul 11 2012,15:38:31)
;
_computing_data_collection
;
CrysAlisPro, Agilent Technologies,
Version 1.171.36.20 (release 27-06-2012 CrysAlis171 .NET)
(compiled Jul 11 2012,15:38:31)
;
_computing_data_reduction
;
CrysAlisPro, Agilent Technologies,
Version 1.171.36.20 (release 27-06-2012 CrysAlis171 .NET)
(compiled Jul 11 2012,15:38:31)
;
_computing_structure_refinement 'SHELXL-2014/7 (Sheldrick, 2014)'
_computing_structure_solution 'SHELXS-97 (Sheldrick, 1997)'
_diffrn_ambient_temperature 130(2)
_diffrn_detector_area_resol_mean 10.2273
_diffrn_measured_fraction_theta_full 1.000
_diffrn_measured_fraction_theta_max 0.979
_diffrn_measurement_device_type 'SuperNova, Dual, Cu at zero, Atlas'
_diffrn_measurement_method '\w scans'
_diffrn_radiation_monochromator mirror
_diffrn_radiation_source 'SuperNova (Cu) X-ray Source'
_diffrn_radiation_type CuK\a
_diffrn_radiation_wavelength 1.54184
_diffrn_reflns_av_R_equivalents 0.0224
_diffrn_reflns_av_unetI/netI 0.0255
_diffrn_reflns_Laue_measured_fraction_full 1.000
_diffrn_reflns_Laue_measured_fraction_max 0.979
_diffrn_reflns_limit_h_max 8
_diffrn_reflns_limit_h_min -8
_diffrn_reflns_limit_k_max 31
_diffrn_reflns_limit_k_min -30
_diffrn_reflns_limit_l_max 7
_diffrn_reflns_limit_l_min -15
_diffrn_reflns_number 9341
_diffrn_reflns_point_group_measured_fraction_full 1.000
_diffrn_reflns_point_group_measured_fraction_max 0.979
_diffrn_reflns_theta_full 67.684
_diffrn_reflns_theta_max 73.849
_diffrn_reflns_theta_min 3.484
_exptl_absorpt_coefficient_mu 1.030
_exptl_absorpt_correction_T_max 0.950
_exptl_absorpt_correction_T_min 0.790
_exptl_absorpt_correction_type gaussian
_exptl_absorpt_process_details
;
CrysAlisPro, Agilent Technologies,
Version 1.171.36.20 (release 27-06-2012 CrysAlis171 .NET)
(compiled Jul 11 2012,15:38:31)
Numerical absorption correction based on gaussian integration over
            a multifaceted crystal model
;
_exptl_crystal_colour 'Dark Blue'
_exptl_crystal_density_diffrn 1.489
_exptl_crystal_description 'Small Shard'
_exptl_crystal_F_000 1060
_exptl_crystal_size_max 0.3493
_exptl_crystal_size_mid 0.1463
_exptl_crystal_size_min 0.0754
_refine_diff_density_max 0.219
_refine_diff_density_min -0.216
_refine_diff_density_rms 0.042
_refine_ls_extinction_method none
_refine_ls_goodness_of_fit_ref 1.028
_refine_ls_hydrogen_treatment constr
_refine_ls_matrix_type full
_refine_ls_number_parameters 337
_refine_ls_number_reflns 4535
_refine_ls_number_restraints 0
_refine_ls_restrained_S_all 1.028
_refine_ls_R_factor_all 0.0417
_refine_ls_R_factor_gt 0.0338
_refine_ls_shift/su_max 0.000
_refine_ls_shift/su_mean 0.000
_refine_ls_structure_factor_coef Fsqd
_refine_ls_weighting_details 'w=1/[\s^2^(Fo^2^)+(0.0451P)^2^+0.5353P] where P=(Fo^2^+2Fc^2^)/3'
_refine_ls_weighting_scheme calc
_refine_ls_wR_factor_gt 0.0850
_refine_ls_wR_factor_ref 0.0902
_reflns_Friedel_coverage 0.000
_reflns_number_gt 3860
_reflns_number_total 4535
_reflns_threshold_expression 'I > 2\s(I)'
_cod_data_source_file c6ce02015a2.cif
_cod_data_source_block 5F4TCNQ
_cod_depositor_comments 'Adding full bibliography for 7227043--7227054.cif.'
_cod_database_code 7227046
_shelx_shelxl_version_number 2014/7
_shelx_space_group_comment
;
The symmetry employed for this shelxl refinement is uniquely defined
by the following loop, which should always be used as a source of
symmetry information in preference to the above space-group names.
They are only intended as comments.
;

loop_
_space_group_symop_operation_xyz
'x, y, z'
'-x+1/2, y+1/2, -z+1/2'
'-x, -y, -z'
'x-1/2, -y-1/2, z-1/2'

loop_
_atom_site_label
_atom_site_type_symbol
_atom_site_fract_x
_atom_site_fract_y
_atom_site_fract_z
_atom_site_U_iso_or_equiv
_atom_site_adp_type
_atom_site_occupancy
_atom_site_site_symmetry_order
_atom_site_calc_flag
_atom_site_refinement_flags_posn
_atom_site_refinement_flags_adp
F5 F 0.19347(11) -0.02893(3) 0.59075(6) 0.02334(17) Uani 1 1 d . .
C30 C -0.4802(2) -0.25886(5) 0.86501(11) 0.0285(3) Uani 1 1 d . .
H30A H -0.3443 -0.2679 0.8842 0.043 Uiso 1 1 calc R U
H30B H -0.5240 -0.2651 0.7896 0.043 Uiso 1 1 calc R U
H30C H -0.5544 -0.2808 0.9054 0.043 Uiso 1 1 calc R U
C31 C -0.4235(2) -0.10408(6) 1.12134(11) 0.0302(3) Uani 1 1 d . .
H31A H -0.4855 -0.1239 1.1709 0.045 Uiso 1 1 calc R U
H31B H -0.4640 -0.0671 1.1204 0.045 Uiso 1 1 calc R U
H31C H -0.2843 -0.1061 1.1434 0.045 Uiso 1 1 calc R U
F3 F 0.43071(12) 0.08295(3) 0.28095(6) 0.02517(17) Uani 1 1 d . .
F4 F 0.28956(12) -0.01146(3) 0.23792(6) 0.02562(18) Uani 1 1 d . .
F1 F 0.33776(11) 0.06495(3) 0.63376(6) 0.02293(17) Uani 1 1 d . .
C6 C 0.37191(18) 0.05587(5) 0.35874(9) 0.0192(2) Uani 1 1 d . .
C1 C 0.07433(18) -0.10735(5) 0.46288(10) 0.0207(3) Uani 1 1 d . .
C7 C 0.39013(17) 0.07953(5) 0.45965(9) 0.0178(2) Uani 1 1 d . .
C4 C 0.23034(17) -0.02560(5) 0.41131(9) 0.0184(2) Uani 1 1 d . .
N5 N 0.12841(17) -0.02785(5) 0.90095(10) 0.0294(3) Uani 1 1 d . .
N6 N -0.41451(15) -0.18370(4) 0.99945(8) 0.0188(2) Uani 1 1 d . .
C11 C 0.32405(17) 0.04707(5) 0.53473(9) 0.0183(2) Uani 1 1 d . .
C12 C 0.24956(18) -0.00182(5) 0.51199(9) 0.0182(2) Uani 1 1 d . .
C5 C 0.29762(18) 0.00697(5) 0.33605(9) 0.0193(2) Uani 1 1 d . .
O1 O 0.19148(17) -0.01707(4) 0.99348(9) 0.0400(3) Uani 1 1 d . .
C18 C -0.0883(2) -0.18072(5) 0.83841(11) 0.0248(3) Uani 1 1 d . .
H18 H -0.1307 -0.2160 0.8253 0.030 Uiso 1 1 calc R U
N4 N 0.00484(17) -0.13450(4) 0.51697(9) 0.0257(2) Uani 1 1 d . .
N2 N 0.60704(19) 0.19100(5) 0.35775(9) 0.0298(3) Uani 1 1 d . .
C10 C 0.46074(18) 0.15784(5) 0.57970(10) 0.0216(3) Uani 1 1 d . .
C9 C 0.54192(19) 0.16229(5) 0.41086(10) 0.0217(3) Uani 1 1 d . .
C2 C 0.13368(18) -0.10111(5) 0.28868(10) 0.0222(3) Uani 1 1 d . .
O2 O 0.13329(18) 0.00174(4) 0.82662(10) 0.0437(3) Uani 1 1 d . .
N3 N 0.11141(19) -0.12418(5) 0.21075(9) 0.0301(3) Uani 1 1 d . .
N1 N 0.46104(19) 0.18424(5) 0.65239(9) 0.0298(3) Uani 1 1 d . .
C14 C 0.0589(2) -0.10306(6) 0.78218(11) 0.0270(3) Uani 1 1 d . .
H14 H 0.1119 -0.0841 0.7309 0.032 Uiso 1 1 calc R U
C15 C 0.04446(19) -0.08054(5) 0.87761(11) 0.0236(3) Uani 1 1 d . .
C16 C -0.03825(18) -0.10559(5) 0.95376(10) 0.0217(3) Uani 1 1 d . .
H16 H -0.0460 -0.0886 1.0184 0.026 Uiso 1 1 calc R U
C8 C 0.46741(18) 0.13029(5) 0.48414(10) 0.0195(2) Uani 1 1 d . .
C19 C -0.19658(18) -0.18624(5) 1.01360(10) 0.0201(2) Uani 1 1 d . .
H19A H -0.1417 -0.1722 1.0842 0.024 Uiso 1 1 calc R U
H19B H -0.1581 -0.2237 1.0119 0.024 Uiso 1 1 calc R U
C3 C 0.15416(18) -0.07670(5) 0.38934(10) 0.0194(2) Uani 1 1 d . .
C25 C -0.47074(19) -0.22007(5) 1.08246(10) 0.0226(3) Uani 1 1 d . .
H25A H -0.4219 -0.2559 1.0723 0.027 Uiso 1 1 calc R U
H25B H -0.4073 -0.2076 1.1528 0.027 Uiso 1 1 calc R U
C17 C -0.10963(18) -0.15643(5) 0.93257(10) 0.0200(3) Uani 1 1 d . .
C13 C -0.0065(2) -0.15436(6) 0.76355(11) 0.0281(3) Uani 1 1 d . .
H13 H 0.0047 -0.1714 0.6995 0.034 Uiso 1 1 calc R U
C28 C -0.47993(19) -0.12729(5) 1.01226(11) 0.0240(3) Uani 1 1 d . .
H28A H -0.4271 -0.1046 0.9621 0.029 Uiso 1 1 calc R U
H28B H -0.6211 -0.1261 0.9923 0.029 Uiso 1 1 calc R U
C26 C -0.6840(2) -0.22349(6) 1.08066(11) 0.0273(3) Uani 1 1 d . .
H26A H -0.7332 -0.1885 1.0936 0.041 Uiso 1 1 calc R U
H26B H -0.7084 -0.2479 1.1355 0.041 Uiso 1 1 calc R U
H26C H -0.7483 -0.2363 1.0117 0.041 Uiso 1 1 calc R U
C27 C -0.50793(19) -0.20129(5) 0.88952(10) 0.0229(3) Uani 1 1 d . .
H27A H -0.6469 -0.1941 0.8802 0.027 Uiso 1 1 calc R U
H27B H -0.4561 -0.1796 0.8375 0.027 Uiso 1 1 calc R U

loop_
_atom_site_aniso_label
_atom_site_aniso_U_11
_atom_site_aniso_U_22
_atom_site_aniso_U_33
_atom_site_aniso_U_23
_atom_site_aniso_U_13
_atom_site_aniso_U_12
F5 0.0293(4) 0.0224(4) 0.0202(4) 0.0005(3) 0.0093(3) -0.0050(3)
C30 0.0364(8) 0.0225(6) 0.0261(7) -0.0022(5) 0.0044(6) -0.0041(6)
C31 0.0321(7) 0.0266(7) 0.0338(8) -0.0076(6) 0.0108(6) -0.0017(6)
F3 0.0346(4) 0.0233(4) 0.0186(4) 0.0022(3) 0.0076(3) -0.0048(3)
F4 0.0351(4) 0.0254(4) 0.0165(4) -0.0036(3) 0.0051(3) -0.0044(3)
F1 0.0301(4) 0.0222(4) 0.0174(3) -0.0041(3) 0.0068(3) -0.0020(3)
C6 0.0206(6) 0.0194(6) 0.0174(6) 0.0033(5) 0.0033(4) 0.0016(5)
C1 0.0184(6) 0.0184(6) 0.0245(6) -0.0049(5) 0.0021(5) 0.0013(5)
C7 0.0163(5) 0.0178(6) 0.0187(6) -0.0002(5) 0.0017(4) 0.0025(4)
C4 0.0161(5) 0.0185(6) 0.0202(6) -0.0003(5) 0.0019(4) 0.0020(4)
N5 0.0275(6) 0.0230(6) 0.0387(7) 0.0030(5) 0.0083(5) -0.0026(5)
N6 0.0199(5) 0.0173(5) 0.0190(5) 0.0014(4) 0.0028(4) 0.0013(4)
C11 0.0184(6) 0.0201(6) 0.0165(6) -0.0020(4) 0.0029(4) 0.0026(5)
C12 0.0183(5) 0.0191(6) 0.0178(6) 0.0018(4) 0.0046(4) 0.0017(5)
C5 0.0206(6) 0.0219(6) 0.0145(5) -0.0016(4) 0.0012(4) 0.0021(5)
O1 0.0431(6) 0.0335(6) 0.0427(6) -0.0061(5) 0.0058(5) -0.0115(5)
C18 0.0279(7) 0.0213(6) 0.0259(6) 0.0001(5) 0.0073(5) -0.0001(5)
N4 0.0259(6) 0.0227(6) 0.0293(6) -0.0009(5) 0.0073(5) -0.0024(4)
N2 0.0379(7) 0.0260(6) 0.0249(6) 0.0005(5) 0.0042(5) -0.0081(5)
C10 0.0227(6) 0.0171(6) 0.0250(6) 0.0017(5) 0.0040(5) -0.0010(5)
C9 0.0242(6) 0.0186(6) 0.0210(6) -0.0027(5) 0.0006(5) -0.0009(5)
C2 0.0217(6) 0.0192(6) 0.0251(7) 0.0005(5) 0.0025(5) -0.0016(5)
O2 0.0505(7) 0.0296(6) 0.0518(7) 0.0135(5) 0.0112(6) -0.0097(5)
N3 0.0373(7) 0.0261(6) 0.0257(6) -0.0053(5) 0.0023(5) -0.0033(5)
N1 0.0388(7) 0.0229(6) 0.0281(6) -0.0049(5) 0.0071(5) -0.0019(5)
C14 0.0271(7) 0.0290(7) 0.0266(7) 0.0083(5) 0.0091(5) 0.0014(6)
C15 0.0216(6) 0.0200(6) 0.0289(7) 0.0036(5) 0.0040(5) 0.0008(5)
C16 0.0215(6) 0.0219(6) 0.0215(6) 0.0015(5) 0.0030(5) 0.0022(5)
C8 0.0201(6) 0.0184(6) 0.0200(6) -0.0003(5) 0.0035(5) 0.0006(5)
C19 0.0193(6) 0.0207(6) 0.0202(6) 0.0029(5) 0.0038(5) 0.0017(5)
C3 0.0192(6) 0.0194(6) 0.0190(6) -0.0011(5) 0.0017(5) 0.0008(5)
C25 0.0244(6) 0.0227(6) 0.0211(6) 0.0049(5) 0.0055(5) 0.0000(5)
C17 0.0185(6) 0.0206(6) 0.0209(6) 0.0036(5) 0.0034(5) 0.0024(5)
C13 0.0335(7) 0.0296(7) 0.0236(6) -0.0006(5) 0.0116(5) 0.0013(6)
C28 0.0250(6) 0.0176(6) 0.0300(7) 0.0005(5) 0.0063(5) 0.0031(5)
C26 0.0245(7) 0.0269(7) 0.0320(7) 0.0024(5) 0.0095(5) -0.0012(5)
C27 0.0248(6) 0.0235(6) 0.0188(6) 0.0019(5) -0.0004(5) -0.0012(5)

loop_
_atom_type_symbol
_atom_type_description
_atom_type_scat_dispersion_real
_atom_type_scat_dispersion_imag
_atom_type_scat_source
C C 0.0181 0.0091 'International Tables Vol C Tables 4.2.6.8 and 6.1.1.4'
H H 0.0000 0.0000 'International Tables Vol C Tables 4.2.6.8 and 6.1.1.4'
N N 0.0311 0.0180 'International Tables Vol C Tables 4.2.6.8 and 6.1.1.4'
O O 0.0492 0.0322 'International Tables Vol C Tables 4.2.6.8 and 6.1.1.4'
F F 0.0727 0.0534 'International Tables Vol C Tables 4.2.6.8 and 6.1.1.4'

loop_
_geom_angle_atom_site_label_1
_geom_angle_atom_site_label_2
_geom_angle_atom_site_label_3
_geom_angle
F3 C6 C5 117.80(11)
F3 C6 C7 118.76(11)
C5 C6 C7 123.44(11)
N4 C1 C3 175.34(13)
C8 C7 C11 122.71(11)
C8 C7 C6 123.91(11)
C11 C7 C6 113.38(11)
C3 C4 C12 122.95(12)
C3 C4 C5 124.01(11)
C12 C4 C5 113.03(11)
O2 N5 O1 124.68(13)
O2 N5 C15 117.66(12)
O1 N5 C15 117.64(12)
C27 N6 C25 110.72(10)
C27 N6 C28 106.68(9)
C25 N6 C28 111.63(10)
C27 N6 C19 111.13(10)
C25 N6 C19 106.30(9)
C28 N6 C19 110.45(10)
F1 C11 C12 118.13(11)
F1 C11 C7 118.69(11)
C12 C11 C7 123.18(11)
F5 C12 C11 117.38(11)
F5 C12 C4 118.89(11)
C11 C12 C4 123.73(11)
F4 C5 C6 118.01(11)
F4 C5 C4 118.74(11)
C6 C5 C4 123.24(11)
C13 C18 C17 121.32(13)
N1 C10 C8 173.54(14)
N2 C9 C8 174.63(13)
N3 C2 C3 174.67(14)
C15 C14 C13 117.78(12)
C14 C15 C16 123.62(12)
C14 C15 N5 117.75(12)
C16 C15 N5 118.58(12)
C15 C16 C17 118.03(12)
C7 C8 C9 123.26(11)
C7 C8 C10 124.58(11)
C9 C8 C10 111.80(11)
C17 C19 N6 115.43(10)
C4 C3 C1 123.50(11)
C4 C3 C2 123.65(12)
C1 C3 C2 112.64(11)
C26 C25 N6 114.47(10)
C16 C17 C18 119.08(12)
C16 C17 C19 120.45(11)
C18 C17 C19 120.33(11)
C18 C13 C14 120.05(13)
C31 C28 N6 115.63(11)
C30 C27 N6 115.26(10)

loop_
_geom_bond_atom_site_label_1
_geom_bond_atom_site_label_2
_geom_bond_distance
F5 C12 1.3470(14)
C30 C27 1.5149(18)
C31 C28 1.5123(19)
F3 C6 1.3449(14)
F4 C5 1.3423(14)
F1 C11 1.3438(14)
C6 C5 1.3593(18)
C6 C7 1.4193(17)
C1 N4 1.1541(18)
C1 C3 1.4230(18)
C7 C8 1.4132(17)
C7 C11 1.4159(17)
C4 C3 1.4139(17)
C4 C12 1.4174(17)
C4 C5 1.4231(18)
N5 O2 1.2243(17)
N5 O1 1.2285(17)
N5 C15 1.4726(17)
N6 C27 1.5209(16)
N6 C25 1.5220(16)
N6 C28 1.5232(16)
N6 C19 1.5279(16)
C11 C12 1.3597(18)
C18 C13 1.3875(19)
C18 C17 1.3960(18)
N2 C9 1.1535(18)
C10 N1 1.1528(18)
C10 C8 1.4267(18)
C9 C8 1.4206(18)
C2 N3 1.1501(18)
C2 C3 1.4235(18)
C14 C15 1.379(2)
C14 C13 1.388(2)
C15 C16 1.3882(19)
C16 C17 1.3949(18)
C19 C17 1.5114(17)
C25 C26 1.5141(18)
